data_4308388
loop_
_publ_author_name
'Kurmoo, Mohamedally'
'Estourn\`es, Claude'
'Oka, Yoshimi'
'Kumagai, Hitoshi'
'Inoue, Katsuya'

_publ_section_title
;
 Knotted Network Consisting of 3-Threads and a Zwitterionic One-Dimensional
 Polymorphs of trans-3-(3-Pyridyl)acrylate of Cobalt and Nickel,
 MII(C8H6NO2)2(H2O)2
;
_journal_coden_ASTM INOCAJ
_journal_issue 2
_journal_name_full 'Inorganic Chemistry'
_journal_page_first 217
_journal_page_last 224
_journal_paper_doi 10.1021/ic0488536
_journal_volume 44
_journal_year 2005
_chemical_formula_moiety 'C16 H16 H16 H16 N2 O6 Ni '
_chemical_formula_sum 'C16 H48 N2 Ni O6'
_chemical_formula_weight 391.01
_space_group_IT_number 2
_symmetry_cell_setting triclinic
_symmetry_Int_Tables_number 2
_symmetry_space_group_name_Hall '-P 1'
_symmetry_space_group_name_H-M 'P -1'
_cell_angle_alpha 66.53(2)
_cell_angle_beta 81.18(2)
_cell_angle_gamma 84.64(2)
_cell_formula_units_Z 2
_cell_length_a 7.657(8)
_cell_length_b 9.687(10)
_cell_length_c 12.04(1)
_cell_measurement_temperature 273.2
_cell_volume 809.0(14)
_computing_data_reduction 'teXsan Ver. 1.11'
_computing_publication_material 'teXsan Ver. 1.11'
_computing_structure_refinement 'teXsan Ver. 1.10'
_computing_structure_solution SAPI91
_diffrn_measured_fraction_theta_full 0.8817
_diffrn_measured_fraction_theta_max 0.8817
_diffrn_radiation_type 'Mo K\a'
_diffrn_radiation_wavelength 0.7107
_diffrn_reflns_av_R_equivalents 0.025
_diffrn_reflns_limit_h_max 9
_diffrn_reflns_limit_h_min -9
_diffrn_reflns_limit_k_max 12
_diffrn_reflns_limit_k_min -9
_diffrn_reflns_limit_l_max 14
_diffrn_reflns_limit_l_min -14
_diffrn_reflns_number 297
_diffrn_reflns_theta_full 27.63
_diffrn_reflns_theta_max 27.63
_exptl_absorpt_coefficient_mu 1.236
_exptl_absorpt_correction_type none
_exptl_crystal_colour unknown
_exptl_crystal_density_diffrn 1.605
_exptl_crystal_density_method 'not measured'
_exptl_crystal_description unknown
_exptl_crystal_size_max 0.000
_exptl_crystal_size_mid 0.000
_exptl_crystal_size_min 0.000
_refine_diff_density_max 0.68
_refine_diff_density_min -0.65
_refine_ls_extinction_method none
_refine_ls_goodness_of_fit_ref 1.309
_refine_ls_hydrogen_treatment noref
_refine_ls_number_parameters 226
_refine_ls_number_reflns 3250
_refine_ls_R_factor_gt 0.0538
_refine_ls_shift/su_max 0.0003
_refine_ls_structure_factor_coef Fsqd
_refine_ls_weighting_details 'w = 1/[\s^2^(Fo^2^) + (0.11000(Max(Fo^2^,0) + 2Fc^2^)/3)^2^]'
_refine_ls_weighting_scheme calc
_refine_ls_wR_factor_ref 0.1671
_reflns_number_gt 2992
_reflns_number_total 3303
_reflns_threshold_expression F^2^>2.0\s(F^2^)
_cod_duplicate_entry 4300970
_cod_data_source_file ic0488536si20040820_075833_4.cif
_cod_data_source_block km2
_cod_depositor_comments
;
The following automatic conversions were performed:
data name '_geom_hbond_site_distance_dh' replaced with
'_geom_hbond_distance_DH' as specified in the replacement file
'/home/antanas/src/cod-tools/trunk/data/replacement-values/replacement_tags.lst'.

data
name '_geom_hbond_site_distance_ha' replaced with
'_geom_hbond_distance_HA' as specified in the replacement file
'/home/antanas/src/cod-tools/trunk/data/replacement-values/replacement_tags.lst'.

data
name '_geom_hbond_site_distance_da' replaced with
'_geom_hbond_distance_DA' as specified in the replacement file
'/home/antanas/src/cod-tools/trunk/data/replacement-values/replacement_tags.lst'.

Automatic conversion script
Id: cif_correct_tags 5005 2017-03-03 11:38:54Z antanas 
;
_cod_original_cell_volume 809(1)
_cod_original_sg_symbol_H-M 'P -1 '
_cod_original_formula_sum 'C16 H16 H16 H16 N2 O6 Ni '
_cod_database_code 4308388

loop_
_symmetry_equiv_pos_as_xyz
x,y,z
-x,-y,-z

loop_
_atom_site_label
_atom_site_type_symbol
_atom_site_fract_x
_atom_site_fract_y
_atom_site_fract_z
_atom_site_U_iso_or_equiv
_atom_site_adp_type
_atom_site_occupancy
_atom_site_calc_flag
_atom_site_refinement_flags
_atom_site_disorder_assembly
_atom_site_disorder_group
Ni(1) Ni 0.12033(5) 0.15829(3) 0.26242(3) 0.0267(1) Uani 1.00 d . . .
O(1) O 0.6884(4) -0.5346(3) 0.2652(2) 0.0513(7) Uani 1.00 d . . .
O(2) O 0.8986(3) -0.4081(2) 0.1192(2) 0.0398(6) Uani 1.00 d . . .
O(3) O 0.0446(3) -0.0170(2) 0.2126(2) 0.0335(6) Uani 1.00 d . . .
O(4) O 0.1396(3) -0.0737(2) 0.3906(2) 0.0313(6) Uani 1.00 d . . .
O(5) O -0.1418(3) 0.1830(2) 0.3523(2) 0.0342(6) Uani 1.00 d . . .
O(6) O 0.0705(3) 0.3481(2) 0.1197(2) 0.0365(6) Uani 1.00 d . . .
N(1) N 0.3882(3) 0.1468(3) 0.1679(2) 0.0283(6) Uani 1.00 d . . .
N(2) N 0.2199(3) 0.2570(3) 0.3687(2) 0.0298(6) Uani 1.00 d . . .
C(1) C 0.4641(4) 0.0205(3) 0.1618(3) 0.0275(7) Uani 1.00 d . . .
C(2) C 0.6347(4) 0.0085(3) 0.1060(3) 0.0296(7) Uani 1.00 d . . .
C(3) C 0.7295(4) 0.1409(3) 0.0498(3) 0.0371(8) Uani 1.00 d . . .
C(4) C 0.6522(5) 0.2765(4) 0.0538(4) 0.0449(9) Uani 1.00 d . . .
C(5) C 0.4836(4) 0.2724(3) 0.1140(3) 0.0376(8) Uani 1.00 d . . .
C(6) C 0.7177(4) -0.1356(3) 0.1104(3) 0.0324(8) Uani 1.00 d . . .
C(7) C 0.6503(4) -0.2701(3) 0.1701(3) 0.0312(8) Uani 1.00 d . . .
C(8) C 0.7511(4) -0.4158(3) 0.1868(3) 0.0327(8) Uani 1.00 d . . .
C(9) C 0.1823(4) 0.4015(3) 0.3526(3) 0.0278(7) Uani 1.00 d . . .
C(10) C 0.2373(4) 0.4653(3) 0.4273(3) 0.0246(7) Uani 1.00 d . . .
C(11) C 0.3356(4) 0.3727(3) 0.5213(3) 0.0334(8) Uani 1.00 d . . .
C(12) C 0.3764(5) 0.2252(3) 0.5350(3) 0.0406(9) Uani 1.00 d . . .
C(13) C 0.3148(5) 0.1710(3) 0.4584(3) 0.0385(9) Uani 1.00 d . . .
C(14) C 0.1971(4) 0.6228(3) 0.4106(3) 0.0276(7) Uani 1.00 d . . .
C(15) C 0.1071(4) 0.7232(3) 0.3277(3) 0.0292(7) Uani 1.00 d . . .
C(16) C 0.0922(4) -0.1145(3) 0.3108(3) 0.0263(7) Uani 1.00 d . . .
H(1) H 0.4023 -0.0577 0.1993 0.0253 Uiso 1.00 calc . . .
H(2) H 0.8490 0.1484 0.0002 0.0253 Uiso 1.00 calc . . .
H(3) H 0.7418 0.3799 0.0027 0.0253 Uiso 1.00 calc . . .
H(4) H 0.4221 0.3784 0.1187 0.0253 Uiso 1.00 calc . . .
H(5) H 0.8429 -0.1226 0.0746 0.0253 Uiso 1.00 calc . . .
H(6) H 0.5818 -0.2918 0.1958 0.0253 Uiso 1.00 calc . . .
H(7) H 0.1211 0.4688 0.2788 0.0253 Uiso 1.00 calc . . .
H(8) H 0.3680 0.4212 0.5704 0.0253 Uiso 1.00 calc . . .
H(9) H 0.4506 0.1596 0.6089 0.0253 Uiso 1.00 calc . . .
H(10) H 0.3432 0.0666 0.4555 0.0253 Uiso 1.00 calc . . .
H(11) H 0.2285 0.6234 0.4601 0.0253 Uiso 1.00 calc . . .
H(12) H 0.0525 0.7044 0.2734 0.0253 Uiso 1.00 calc . . .
H(13) H -0.1971 0.2616 0.3282 0.0253 Uiso 1.00 calc . . .
H(14) H -0.1225 0.1608 0.4214 0.0253 Uiso 1.00 calc . . .
H(15) H -0.0002 0.4289 0.1321 0.0253 Uiso 1.00 calc . . .
H(16) H 0.1165 0.3550 0.0430 0.0253 Uiso 1.00 calc . . .

loop_
_atom_site_aniso_label
_atom_site_aniso_U_11
_atom_site_aniso_U_22
_atom_site_aniso_U_33
_atom_site_aniso_U_12
_atom_site_aniso_U_13
_atom_site_aniso_U_23
Ni(1) 0.0347(3) 0.0182(3) 0.0280(3) 0.0073(2) -0.0082(2) -0.0103(2)
O(1) 0.061(2) 0.027(1) 0.053(2) 0.018(1) 0.001(1) -0.009(1)
O(2) 0.048(1) 0.031(1) 0.034(1) 0.0159(9) 0.0010(10) -0.0129(9)
O(3) 0.042(1) 0.0220(10) 0.041(1) 0.0090(8) -0.0176(9) -0.0145(9)
O(4) 0.046(1) 0.0180(9) 0.032(1) 0.0029(8) -0.0060(9) -0.0124(8)
O(5) 0.039(1) 0.031(1) 0.031(1) 0.0095(9) -0.0060(9) -0.0112(9)
O(6) 0.052(1) 0.026(1) 0.024(1) 0.0216(9) -0.0060(9) -0.0065(8)
N(1) 0.031(1) 0.020(1) 0.034(1) 0.0040(9) -0.0036(10) -0.0116(10)
N(2) 0.042(1) 0.022(1) 0.031(1) 0.0063(9) -0.013(1) -0.0143(10)
C(1) 0.028(1) 0.021(1) 0.034(2) 0.0065(10) -0.005(1) -0.012(1)
C(2) 0.030(2) 0.027(1) 0.033(2) 0.008(1) -0.005(1) -0.013(1)
C(3) 0.027(1) 0.027(1) 0.046(2) 0.005(1) -0.001(1) -0.004(1)
C(4) 0.037(2) 0.026(2) 0.066(2) -0.001(1) -0.002(2) -0.014(2)
C(5) 0.034(2) 0.024(1) 0.054(2) 0.007(1) -0.004(1) -0.016(1)
C(6) 0.031(2) 0.029(1) 0.038(2) 0.011(1) -0.010(1) -0.014(1)
C(7) 0.029(1) 0.029(1) 0.034(2) 0.005(1) -0.001(1) -0.012(1)
C(8) 0.040(2) 0.030(2) 0.028(1) 0.015(1) -0.007(1) -0.014(1)
C(9) 0.035(2) 0.023(1) 0.029(1) 0.004(1) -0.009(1) -0.013(1)
C(10) 0.027(1) 0.022(1) 0.029(1) -0.0017(10) -0.003(1) -0.015(1)
C(11) 0.044(2) 0.028(1) 0.031(1) -0.001(1) -0.013(1) -0.013(1)
C(12) 0.057(2) 0.023(1) 0.043(2) 0.007(1) -0.026(2) -0.008(1)
C(13) 0.055(2) 0.018(1) 0.043(2) 0.012(1) -0.020(1) -0.011(1)
C(14) 0.030(1) 0.022(1) 0.033(1) -0.0054(10) -0.003(1) -0.013(1)
C(15) 0.036(2) 0.020(1) 0.037(2) 0.000(1) -0.010(1) -0.015(1)
C(16) 0.025(1) 0.022(1) 0.034(1) -0.0015(10) -0.003(1) -0.013(1)

loop_
_atom_type_symbol
_atom_type_description
_atom_type_scat_dispersion_real
_atom_type_scat_dispersion_imag
_atom_type_scat_source
Ni Ni 0.339 1.112
;International Tables for Crystallography
(1992, Vol. C, Tables 4.2.6.8 and 6.1.1.1)
;
O O 0.011 0.006
;International Tables for Crystallography
(1992, Vol. C, Tables 4.2.6.8 and 6.1.1.1)
;
N N 0.006 0.003
;International Tables for Crystallography
(1992, Vol. C, Tables 4.2.6.8 and 6.1.1.1)
;
C C 0.003 0.002
;International Tables for Crystallography
(1992, Vol. C, Tables 4.2.6.8 and 6.1.1.1)
;
H H 0.000 0.000
;International Tables for Crystallography
(1992, Vol. C, Table 6.1.1.2)
;
H H 0.000 0.000
;International Tables for Crystallography
(1992, Vol. C, Table 6.1.1.2)
;
H H 0.000 0.000
;International Tables for Crystallography
(1992, Vol. C, Table 6.1.1.2)
;

loop_
_geom_angle_atom_site_label_1
_geom_angle_atom_site_label_2
_geom_angle_atom_site_label_3
_geom_angle
_geom_angle_site_symmetry_1
_geom_angle_site_symmetry_2
_geom_angle_site_symmetry_3
_geom_angle_publ_flag
O(3) Ni(1) O(4) 61.39(8) . . . yes
O(3) Ni(1) O(5) 93.49(10) . . . yes
O(3) Ni(1) O(6) 103.29(9) . . . yes
O(3) Ni(1) N(1) 89.13(10) . . . yes
O(3) Ni(1) N(2) 158.26(9) . . . yes
O(3) Ni(1) C(16) 30.51(9) . . . yes
O(4) Ni(1) O(5) 90.12(8) . . . yes
O(4) Ni(1) O(6) 164.55(9) . . . yes
O(4) Ni(1) N(1) 92.72(8) . . . yes
O(4) Ni(1) N(2) 96.93(8) . . . yes
O(4) Ni(1) C(16) 30.98(8) . . . yes
O(5) Ni(1) O(6) 88.87(9) . . . yes
O(5) Ni(1) N(1) 176.82(7) . . . yes
O(5) Ni(1) N(2) 87.7(1) . . . yes
O(5) Ni(1) C(16) 93.99(9) . . . yes
O(6) Ni(1) N(1) 88.77(10) . . . yes
O(6) Ni(1) N(2) 98.43(9) . . . yes
O(6) Ni(1) C(16) 133.78(10) . . . yes
N(1) Ni(1) N(2) 90.6(1) . . . yes
N(1) Ni(1) C(16) 89.18(9) . . . yes
N(2) Ni(1) C(16) 127.76(9) . . . yes
O(2) O(1) O(5) 99.6(1) . . 1_645 yes
O(2) O(1) C(7) 61.9(1) . . . yes
O(2) O(1) C(8) 28.2(2) . . . yes
O(5) O(1) C(7) 159.5(2) 1_645 . . yes
O(5) O(1) C(8) 127.4(2) 1_645 . . yes
C(7) O(1) C(8) 33.7(2) . . . yes
O(1) O(2) O(6) 93.1(1) . . 1_645 yes
O(1) O(2) O(6) 128.1(1) . . 2_655 yes
O(1) O(2) C(6) 88.9(1) . . . yes
O(1) O(2) C(7) 61.8(1) . . . yes
O(1) O(2) C(8) 27.4(2) . . . yes
O(6) O(2) O(6) 81.13(9) 1_645 . 2_655 yes
O(6) O(2) C(6) 177.9(1) 1_645 . . yes
O(6) O(2) C(7) 154.2(1) 1_645 . . yes
O(6) O(2) C(8) 120.3(2) 1_645 . . yes
O(6) O(2) C(6) 97.19(10) 2_655 . . yes
O(6) O(2) C(7) 108.8(1) 2_655 . . yes
O(6) O(2) C(8) 124.1(2) 2_655 . . yes
C(6) O(2) C(7) 27.61(10) . . . yes
C(6) O(2) C(8) 61.7(2) . . . yes
C(7) O(2) C(8) 34.5(2) . . . yes
Ni(1) O(3) O(4) 59.41(7) . . . yes
Ni(1) O(3) C(15) 121.9(1) . . 1_545 yes
Ni(1) O(3) C(16) 89.3(2) . . . yes
O(4) O(3) C(15) 63.33(10) . . 1_545 yes
O(4) O(3) C(16) 30.1(1) . . . yes
C(15) O(3) C(16) 33.3(1) 1_545 . . yes
Ni(1) O(4) O(3) 59.20(7) . . . yes
Ni(1) O(4) O(5) 127.90(9) . . 2_556 yes
Ni(1) O(4) C(14) 144.0(1) . . 1_545 yes
Ni(1) O(4) C(15) 120.2(1) . . 1_545 yes
Ni(1) O(4) C(16) 88.6(2) . . . yes
O(3) O(4) O(5) 160.3(1) . . 2_556 yes
O(3) O(4) C(14) 88.57(9) . . 1_545 yes
O(3) O(4) C(15) 61.84(10) . . 1_545 yes
O(3) O(4) C(16) 29.6(2) . . . yes
O(5) O(4) C(14) 87.88(9) 2_556 . 1_545 yes
O(5) O(4) C(15) 111.1(1) 2_556 . 1_545 yes
O(5) O(4) C(16) 139.7(2) 2_556 . . yes
C(14) O(4) C(15) 27.39(9) 1_545 . 1_545 yes
C(14) O(4) C(16) 59.4(2) 1_545 . . yes
C(15) O(4) C(16) 32.3(2) 1_545 . . yes
Ni(1) O(5) O(1) 117.3(1) . . 1_465 yes
Ni(1) O(5) O(4) 110.38(10) . . 2_556 yes
Ni(1) O(5) O(6) 43.31(6) . . . yes
Ni(1) O(5) N(2) 45.63(8) . . . yes
O(1) O(5) O(4) 110.96(10) 1_465 . 2_556 yes
O(1) O(5) O(6) 75.79(10) 1_465 . . yes
O(1) O(5) N(2) 102.5(1) 1_465 . . yes
O(4) O(5) O(6) 142.1(1) 2_556 . . yes
O(4) O(5) N(2) 78.14(8) 2_556 . . yes
O(6) O(5) N(2) 64.12(9) . . . yes
Ni(1) O(6) O(2) 128.9(1) . . 1_465 yes
Ni(1) O(6) O(2) 131.3(1) . . 2_655 yes
Ni(1) O(6) O(5) 47.83(7) . . . yes
Ni(1) O(6) N(1) 48.33(7) . . . yes
O(2) O(6) O(2) 98.87(9) 1_465 . 2_655 yes
O(2) O(6) O(5) 88.06(9) 1_465 . . yes
O(2) O(6) N(1) 149.7(1) 1_465 . . yes
O(2) O(6) O(5) 142.3(1) 2_655 . . yes
O(2) O(6) N(1) 95.96(9) 2_655 . . yes
O(5) O(6) N(1) 96.1(1) . . . yes
Ni(1) N(1) O(6) 42.90(7) . . . yes
Ni(1) N(1) C(1) 123.2(2) . . . yes
Ni(1) N(1) C(2) 151.6(1) . . . yes
Ni(1) N(1) C(3) 178.0(1) . . . yes
Ni(1) N(1) C(4) 147.9(1) . . . yes
Ni(1) N(1) C(5) 119.6(2) . . . yes
O(6) N(1) C(1) 144.1(2) . . . yes
O(6) N(1) C(2) 152.1(1) . . . yes
O(6) N(1) C(3) 136.4(1) . . . yes
O(6) N(1) C(4) 111.6(1) . . . yes
O(6) N(1) C(5) 86.8(2) . . . yes
C(1) N(1) C(2) 28.4(2) . . . yes
C(1) N(1) C(3) 58.6(2) . . . yes
C(1) N(1) C(4) 88.9(2) . . . yes
C(1) N(1) C(5) 117.1(3) . . . yes
C(2) N(1) C(3) 30.21(10) . . . yes
C(2) N(1) C(4) 60.5(1) . . . yes
C(2) N(1) C(5) 88.8(2) . . . yes
C(3) N(1) C(4) 30.3(1) . . . yes
C(3) N(1) C(5) 58.6(2) . . . yes
C(4) N(1) C(5) 28.3(2) . . . yes
Ni(1) N(2) O(5) 46.68(7) . . . yes
Ni(1) N(2) C(9) 121.7(2) . . . yes
Ni(1) N(2) C(10) 151.1(1) . . . yes
Ni(1) N(2) C(11) 176.1(1) . . . yes
Ni(1) N(2) C(12) 148.4(1) . . . yes
Ni(1) N(2) C(13) 119.3(2) . . . yes
O(5) N(2) C(9) 96.8(2) . . . yes
O(5) N(2) C(10) 116.0(1) . . . yes
O(5) N(2) C(11) 130.6(1) . . . yes
O(5) N(2) C(12) 133.8(1) . . . yes
O(5) N(2) C(13) 123.1(2) . . . yes
C(9) N(2) C(10) 29.5(1) . . . yes
C(9) N(2) C(11) 59.9(2) . . . yes
C(9) N(2) C(12) 89.7(2) . . . yes
C(9) N(2) C(13) 118.9(3) . . . yes
C(10) N(2) C(11) 30.37(9) . . . yes
C(10) N(2) C(12) 60.2(1) . . . yes
C(10) N(2) C(13) 89.3(2) . . . yes
C(11) N(2) C(12) 29.78(10) . . . yes
C(11) N(2) C(13) 59.0(2) . . . yes
C(12) N(2) C(13) 29.2(2) . . . yes
N(1) C(1) C(2) 124.7(3) . . . yes
N(1) C(1) C(3) 93.0(2) . . . yes
N(1) C(1) C(4) 62.0(2) . . . yes
N(1) C(1) C(5) 31.7(2) . . . yes
N(1) C(1) C(6) 153.9(2) . . . yes
C(2) C(1) C(3) 31.7(2) . . . yes
C(2) C(1) C(4) 62.7(2) . . . yes
C(2) C(1) C(5) 92.9(2) . . . yes
C(2) C(1) C(6) 29.5(2) . . . yes
C(3) C(1) C(4) 31.0(1) . . . yes
C(3) C(1) C(5) 61.2(1) . . . yes
C(3) C(1) C(6) 61.2(1) . . . yes
C(4) C(1) C(5) 30.2(1) . . . yes
C(4) C(1) C(6) 92.1(1) . . . yes
C(5) C(1) C(6) 122.3(2) . . . yes
N(1) C(2) C(1) 27.0(1) . . . yes
N(1) C(2) C(3) 89.9(2) . . . yes
N(1) C(2) C(4) 59.7(1) . . . yes
N(1) C(2) C(5) 29.59(10) . . . yes
N(1) C(2) C(6) 149.4(2) . . . yes
N(1) C(2) C(7) 124.2(2) . . . yes
C(1) C(2) C(3) 116.9(3) . . . yes
C(1) C(2) C(4) 86.7(2) . . . yes
C(1) C(2) C(5) 56.6(2) . . . yes
C(1) C(2) C(6) 122.6(3) . . . yes
C(1) C(2) C(7) 97.4(2) . . . yes
C(3) C(2) C(4) 30.2(2) . . . yes
C(3) C(2) C(5) 60.3(2) . . . yes
C(3) C(2) C(6) 120.5(3) . . . yes
C(3) C(2) C(7) 145.4(2) . . . yes
C(4) C(2) C(5) 30.1(1) . . . yes
C(4) C(2) C(6) 150.5(2) . . . yes
C(4) C(2) C(7) 173.1(2) . . . yes
C(5) C(2) C(6) 176.0(2) . . . yes
C(5) C(2) C(7) 153.4(2) . . . yes
C(6) C(2) C(7) 25.2(2) . . . yes
N(1) C(3) C(1) 28.46(9) . . . yes
N(1) C(3) C(2) 59.9(2) . . . yes
N(1) C(3) C(4) 59.9(2) . . . yes
N(1) C(3) C(5) 29.02(10) . . . yes
N(1) C(3) C(6) 90.3(1) . . . yes
C(1) C(3) C(2) 31.4(2) . . . yes
C(1) C(3) C(4) 88.3(2) . . . yes
C(1) C(3) C(5) 57.5(1) . . . yes
C(1) C(3) C(6) 61.9(1) . . . yes
C(2) C(3) C(4) 119.8(3) . . . yes
C(2) C(3) C(5) 88.9(2) . . . yes
C(2) C(3) C(6) 30.5(2) . . . yes
C(4) C(3) C(5) 30.9(2) . . . yes
C(4) C(3) C(6) 150.1(2) . . . yes
C(5) C(3) C(6) 119.3(2) . . . yes
N(1) C(4) C(1) 29.15(9) . . . yes
N(1) C(4) C(2) 59.8(1) . . . yes
N(1) C(4) C(3) 89.8(2) . . . yes
N(1) C(4) C(5) 27.7(2) . . . yes
C(1) C(4) C(2) 30.6(1) . . . yes
C(1) C(4) C(3) 60.7(2) . . . yes
C(1) C(4) C(5) 56.9(2) . . . yes
C(2) C(4) C(3) 30.1(2) . . . yes
C(2) C(4) C(5) 87.5(2) . . . yes
C(3) C(4) C(5) 117.6(3) . . . yes
N(1) C(5) C(1) 31.1(1) . . . yes
N(1) C(5) C(2) 61.6(2) . . . yes
N(1) C(5) C(3) 92.4(2) . . . yes
N(1) C(5) C(4) 124.0(3) . . . yes
C(1) C(5) C(2) 30.5(1) . . . yes
C(1) C(5) C(3) 61.3(1) . . . yes
C(1) C(5) C(4) 92.9(2) . . . yes
C(2) C(5) C(3) 30.78(10) . . . yes
C(2) C(5) C(4) 62.4(2) . . . yes
C(3) C(5) C(4) 31.6(2) . . . yes
O(2) C(6) C(1) 154.9(2) . . . yes
O(2) C(6) C(2) 176.5(2) . . . yes
O(2) C(6) C(3) 147.9(2) . . . yes
O(2) C(6) C(7) 56.0(2) . . . yes
O(2) C(6) C(8) 26.75(9) . . . yes
C(1) C(6) C(2) 27.9(2) . . . yes
C(1) C(6) C(3) 57.0(1) . . . yes
C(1) C(6) C(7) 98.9(2) . . . yes
C(1) C(6) C(8) 128.2(2) . . . yes
C(2) C(6) C(3) 29.1(2) . . . yes
C(2) C(6) C(7) 126.8(3) . . . yes
C(2) C(6) C(8) 155.7(2) . . . yes
C(3) C(6) C(7) 155.4(2) . . . yes
C(3) C(6) C(8) 170.5(2) . . . yes
C(7) C(6) C(8) 29.7(2) . . . yes
O(1) C(7) O(2) 56.2(1) . . . yes
O(1) C(7) C(2) 168.5(2) . . . yes
O(1) C(7) C(6) 150.3(2) . . . yes
O(1) C(7) C(8) 27.4(2) . . . yes
O(2) C(7) C(2) 124.4(2) . . . yes
O(2) C(7) C(6) 96.4(2) . . . yes
O(2) C(7) C(8) 28.8(2) . . . yes
C(2) C(7) C(6) 28.1(2) . . . yes
C(2) C(7) C(8) 151.9(2) . . . yes
C(6) C(7) C(8) 124.5(3) . . . yes
O(1) C(8) O(2) 124.4(3) . . . yes
O(1) C(8) C(6) 143.4(2) . . . yes
O(1) C(8) C(7) 118.8(3) . . . yes
O(2) C(8) C(6) 91.5(2) . . . yes
O(2) C(8) C(7) 116.7(3) . . . yes
C(6) C(8) C(7) 25.9(2) . . . yes
N(2) C(9) C(10) 122.3(3) . . . yes
N(2) C(9) C(11) 91.2(2) . . . yes
N(2) C(9) C(12) 60.9(2) . . . yes
N(2) C(9) C(13) 30.5(1) . . . yes
N(2) C(9) C(14) 151.6(2) . . . yes
C(10) C(9) C(11) 31.1(2) . . . yes
C(10) C(9) C(12) 61.4(2) . . . yes
C(10) C(9) C(13) 91.8(2) . . . yes
C(10) C(9) C(14) 29.3(2) . . . yes
C(11) C(9) C(12) 30.33(10) . . . yes
C(11) C(9) C(13) 60.7(1) . . . yes
C(11) C(9) C(14) 60.4(1) . . . yes
C(12) C(9) C(13) 30.4(1) . . . yes
C(12) C(9) C(14) 90.7(1) . . . yes
C(13) C(9) C(14) 121.1(2) . . . yes
N(2) C(10) C(9) 28.1(1) . . . yes
N(2) C(10) C(11) 89.7(2) . . . yes
N(2) C(10) C(12) 59.6(1) . . . yes
N(2) C(10) C(13) 29.27(9) . . . yes
N(2) C(10) C(14) 151.0(2) . . . yes
N(2) C(10) C(15) 125.9(1) . . . yes
C(9) C(10) C(11) 117.8(3) . . . yes
C(9) C(10) C(12) 87.7(2) . . . yes
C(9) C(10) C(13) 57.4(2) . . . yes
C(9) C(10) C(14) 122.8(3) . . . yes
C(9) C(10) C(15) 97.7(2) . . . yes
C(11) C(10) C(12) 30.1(1) . . . yes
C(11) C(10) C(13) 60.4(2) . . . yes
C(11) C(10) C(14) 119.3(2) . . . yes
C(11) C(10) C(15) 144.4(2) . . . yes
C(12) C(10) C(13) 30.29(10) . . . yes
C(12) C(10) C(14) 149.5(2) . . . yes
C(12) C(10) C(15) 174.5(1) . . . yes
C(13) C(10) C(14) 179.6(2) . . . yes
C(13) C(10) C(15) 155.2(1) . . . yes
C(14) C(10) C(15) 25.1(1) . . . yes
N(2) C(11) C(9) 28.88(8) . . . yes
N(2) C(11) C(10) 59.9(1) . . . yes
N(2) C(11) C(12) 59.2(2) . . . yes
N(2) C(11) C(13) 28.80(9) . . . yes
N(2) C(11) C(14) 91.0(1) . . . yes
C(9) C(11) C(10) 31.1(1) . . . yes
C(9) C(11) C(12) 88.1(2) . . . yes
C(9) C(11) C(13) 57.7(1) . . . yes
C(9) C(11) C(14) 62.1(1) . . . yes
C(10) C(11) C(12) 119.2(3) . . . yes
C(10) C(11) C(13) 88.7(2) . . . yes
C(10) C(11) C(14) 31.0(1) . . . yes
C(12) C(11) C(13) 30.4(2) . . . yes
C(12) C(11) C(14) 150.2(2) . . . yes
C(13) C(11) C(14) 119.8(1) . . . yes
N(2) C(12) C(9) 29.42(8) . . . yes
N(2) C(12) C(10) 60.3(1) . . . yes
N(2) C(12) C(11) 91.0(2) . . . yes
N(2) C(12) C(13) 28.2(1) . . . yes
C(9) C(12) C(10) 30.86(9) . . . yes
C(9) C(12) C(11) 61.6(2) . . . yes
C(9) C(12) C(13) 57.6(2) . . . yes
C(10) C(12) C(11) 30.7(2) . . . yes
C(10) C(12) C(13) 88.5(2) . . . yes
C(11) C(12) C(13) 119.2(3) . . . yes
N(2) C(13) C(9) 30.6(1) . . . yes
N(2) C(13) C(10) 61.4(2) . . . yes
N(2) C(13) C(11) 92.2(2) . . . yes
N(2) C(13) C(12) 122.6(3) . . . yes
C(9) C(13) C(10) 30.79(9) . . . yes
C(9) C(13) C(11) 61.6(1) . . . yes
C(9) C(13) C(12) 92.0(2) . . . yes
C(10) C(13) C(11) 30.85(9) . . . yes
C(10) C(13) C(12) 61.2(2) . . . yes
C(11) C(13) C(12) 30.4(2) . . . yes
O(4) C(14) C(9) 156.4(1) 1_565 . . yes
O(4) C(14) C(10) 175.5(2) 1_565 . . yes
O(4) C(14) C(11) 146.0(1) 1_565 . . yes
O(4) C(14) C(15) 57.7(2) 1_565 . . yes
O(4) C(14) C(16) 26.70(8) 1_565 . 1_565 yes
C(9) C(14) C(10) 27.9(1) . . . yes
C(9) C(14) C(11) 57.5(1) . . . yes
C(9) C(14) C(15) 98.8(2) . . . yes
C(9) C(14) C(16) 129.8(1) . . 1_565 yes
C(10) C(14) C(11) 29.6(1) . . . yes
C(10) C(14) C(15) 126.7(3) . . . yes
C(10) C(14) C(16) 157.5(2) . . 1_565 yes
C(11) C(14) C(15) 156.3(2) . . . yes
C(11) C(14) C(16) 171.8(1) . . 1_565 yes
C(15) C(14) C(16) 31.3(1) . . 1_565 yes
O(3) C(15) O(4) 54.83(9) 1_565 . 1_565 yes
O(3) C(15) C(10) 167.9(2) 1_565 . . yes
O(3) C(15) C(14) 147.2(2) 1_565 . . yes
O(3) C(15) C(16) 27.6(1) 1_565 . 1_565 yes
O(4) C(15) C(10) 123.1(1) 1_565 . . yes
O(4) C(15) C(14) 94.9(2) 1_565 . . yes
O(4) C(15) C(16) 27.2(1) 1_565 . 1_565 yes
C(10) C(15) C(14) 28.2(1) . . . yes
C(10) C(15) C(16) 149.5(2) . . 1_565 yes
C(14) C(15) C(16) 121.6(2) . . 1_565 yes
Ni(1) C(16) O(3) 60.2(1) . . . yes
Ni(1) C(16) O(4) 60.4(1) . . . yes
Ni(1) C(16) C(14) 149.5(1) . . 1_545 yes
Ni(1) C(16) C(15) 169.9(2) . . 1_545 yes
O(3) C(16) O(4) 120.4(3) . . . yes
O(3) C(16) C(14) 144.2(2) . . 1_545 yes
O(3) C(16) C(15) 119.0(2) . . 1_545 yes
O(4) C(16) C(14) 93.9(2) . . 1_545 yes
O(4) C(16) C(15) 120.4(3) . . 1_545 yes
C(14) C(16) C(15) 27.1(1) 1_545 . 1_545 yes

loop_
_geom_bond_atom_site_label_1
_geom_bond_atom_site_label_2
_geom_bond_distance
_geom_bond_site_symmetry_1
_geom_bond_site_symmetry_2
_geom_bond_publ_flag
Ni(1) O(3) 2.163(2) . . yes
Ni(1) O(4) 2.168(2) . . yes
Ni(1) O(5) 2.170(3) . . yes
Ni(1) O(6) 2.008(2) . . yes
Ni(1) N(1) 2.204(3) . . yes
Ni(1) N(2) 2.132(2) . . yes
Ni(1) C(16) 2.492(3) . . yes
O(1) O(2) 2.229(4) . . yes
O(1) O(5) 2.783(3) . 1_645 yes
O(1) C(7) 2.363(3) . . yes
O(1) C(8) 1.243(4) . . yes
O(2) O(6) 2.593(3) . 1_645 yes
O(2) O(6) 2.675(3) . 2_655 yes
O(2) C(6) 2.835(4) . . yes
O(2) C(7) 2.365(4) . . yes
O(2) C(8) 1.276(4) . . yes
O(3) O(4) 2.211(3) . . yes
O(3) C(15) 2.384(3) . 1_545 yes
O(3) C(16) 1.265(4) . . yes
O(4) O(5) 2.848(3) . 2_556 yes
O(4) C(14) 2.849(3) . 1_545 yes
O(4) C(15) 2.417(3) . 1_545 yes
O(4) C(16) 1.283(3) . . yes
O(5) O(6) 2.927(3) . . yes
O(5) N(2) 2.980(4) . . yes
O(6) N(1) 2.950(4) . . yes
N(1) C(1) 1.329(4) . . yes
N(1) C(2) 2.409(4) . . yes
N(1) C(3) 2.785(5) . . yes
N(1) C(4) 2.409(5) . . yes
N(1) C(5) 1.352(4) . . yes
N(2) C(9) 1.344(3) . . yes
N(2) C(10) 2.408(3) . . yes
N(2) C(11) 2.782(4) . . yes
N(2) C(12) 2.391(4) . . yes
N(2) C(13) 1.341(4) . . yes
C(1) C(2) 1.391(4) . . yes
C(1) C(3) 2.379(4) . . yes
C(1) C(4) 2.728(4) . . yes
C(1) C(5) 2.288(4) . . yes
C(1) C(6) 2.503(4) . . yes
C(2) C(3) 1.401(4) . . yes
C(2) C(4) 2.428(4) . . yes
C(2) C(5) 2.738(4) . . yes
C(2) C(6) 1.463(4) . . yes
C(2) C(7) 2.490(4) . . yes
C(3) C(4) 1.405(4) . . yes
C(3) C(5) 2.378(5) . . yes
C(3) C(6) 2.487(4) . . yes
C(4) C(5) 1.376(5) . . yes
C(6) C(7) 1.322(4) . . yes
C(6) C(8) 2.497(4) . . yes
C(7) C(8) 1.498(4) . . yes
C(9) C(10) 1.405(3) . . yes
C(9) C(11) 2.407(4) . . yes
C(9) C(12) 2.736(4) . . yes
C(9) C(13) 2.312(4) . . yes
C(9) C(14) 2.522(4) . . yes
C(10) C(11) 1.406(4) . . yes
C(10) C(12) 2.405(4) . . yes
C(10) C(13) 2.743(4) . . yes
C(10) C(14) 1.467(4) . . yes
C(10) C(15) 2.488(4) . . yes
C(11) C(12) 1.382(4) . . yes
C(11) C(13) 2.385(4) . . yes
C(11) C(14) 2.480(4) . . yes
C(12) C(13) 1.384(4) . . yes
C(14) C(15) 1.316(4) . . yes
C(14) C(16) 2.458(4) . 1_565 yes
C(15) C(16) 1.499(4) . 1_565 yes

loop_
_geom_contact_atom_site_label_1
_geom_contact_atom_site_label_2
_geom_contact_distance
_geom_contact_site_symmetry_1
_geom_contact_site_symmetry_2
_geom_contact_publ_flag
O(1) O(5) 2.783(3) . 1_645 ?
O(2) O(6) 2.593(3) . 1_645 ?
O(2) O(6) 2.675(3) . 2_655 ?
O(2) C(6) 2.835(4) . . ?
O(4) O(5) 2.848(3) . 2_556 ?
O(4) C(14) 2.849(3) . 1_545 ?
O(5) O(6) 2.927(3) . . ?
O(5) N(2) 2.980(4) . . ?
O(6) N(1) 2.950(4) . . ?
N(1) C(3) 2.785(5) . . ?
N(2) C(11) 2.782(4) . . ?
C(1) C(4) 2.728(4) . . ?
C(1) C(6) 2.503(4) . . ?
C(2) C(5) 2.738(4) . . ?
C(9) C(12) 2.736(4) . . ?
C(9) C(14) 2.522(4) . . ?
C(10) C(13) 2.743(4) . . ?
O(1) O(5) 2.783(3) . 1_645 ?
O(1) C(11) 3.481(4) . 2_656 ?
O(1) O(6) 3.509(4) . 1_645 ?
O(2) O(6) 2.593(3) . 1_645 ?
O(2) O(6) 2.675(3) . 2_655 ?
O(3) C(3) 3.221(4) . 1_455 ?
O(3) C(6) 3.421(4) . 1_455 ?
O(3) C(2) 3.522(5) . 1_455 ?
O(3) C(14) 3.562(3) . 1_545 ?
O(4) O(5) 2.848(3) . 2_556 ?
O(4) C(14) 2.849(3) . 1_545 ?
O(5) C(13) 3.522(4) . 2_556 ?
O(6) C(8) 3.418(4) . 1_465 ?
O(6) O(6) 3.426(4) . 2_565 ?
O(6) C(8) 3.551(4) . 2_655 ?
C(1) C(6) 3.483(4) . 2_655 ?
C(1) C(2) 3.543(4) . 2_655 ?
C(2) C(2) 3.578(6) . 2_655 ?
C(7) C(11) 3.460(4) . 2_656 ?
C(10) C(14) 3.580(5) . 2_566 ?
C(11) C(11) 3.527(6) . 2_666 ?

loop_
_geom_hbond_atom_site_label_D
_geom_hbond_atom_site_label_H
_geom_hbond_atom_site_label_A
_geom_hbond_site_symmetry_D
_geom_hbond_site_symmetry_H
_geom_hbond_site_symmetry_A
_geom_hbond_distance_DH
_geom_hbond_distance_HA
_geom_hbond_distance_DA
_geom_hbond_angle_DHA
_geom_hbond_publ_flag
O(5) H(14) N(2) . . . 0.806 2.761 2.980(4) 97.829 no
O(5) H(14) O(4) . . 2_556 0.806 2.065 2.848(4) 163.776 no
O(6) H(15) O(6) . . 2_565 0.958 3.036 3.426(3) 106.043 no
O(6) H(16) O(2) . . 2_655 0.915 1.831 2.675(4) 152.361 no
